data_7247574
loop_
_publ_author_name
'Zhou, Hai-Jie'
'Yao, Yi-Ping'
'Zhang, Tonghui'
'Chen, Biao'
'Wang, Xu'
'Zhao, Hang'
'Zeng, Jie'
'Chen, Jian-Ai'
'Xiao, Xiao'
'Chen, Fen-Er'

_publ_section_title
;
 New conformationally flexible and recyclable aryl iodine catalysts from
 an inexpensive chiral source for asymmetric oxidations
;
_journal_issue 24
_journal_name_full 'Green Chemistry'
_journal_page_first 10447
_journal_page_last 10457
_journal_paper_doi 10.1039/D3GC02429F
_journal_volume 25
_journal_year 2023
_chemical_absolute_configuration ad
_chemical_formula_moiety 'C56 H60 I N4 O8 Si2'
_chemical_formula_sum 'C56 H61 I N4 O8 Si2'
_chemical_formula_weight 1101.16
_space_group_crystal_system orthorhombic
_space_group_IT_number 18
_space_group_name_Hall 'P 2 2ab'
_space_group_name_H-M_alt 'P 21 21 2'
_atom_sites_solution_hydrogens geom
_atom_sites_solution_primary dual
_audit_creation_date 2023-01-04
_audit_creation_method
;
Olex2 1.5
(compiled 2022.04.07 svn.rca3783a0 for OlexSys, GUI svn.r6498)
;
_audit_update_record
;
2023-01-14 deposited with the CCDC.	2023-10-17 downloaded from the CCDC.
;
_cell_angle_alpha 90
_cell_angle_beta 90
_cell_angle_gamma 90
_cell_formula_units_Z 4
_cell_length_a 28.216(9)
_cell_length_b 13.252(2)
_cell_length_c 14.528(3)
_cell_measurement_reflns_used 9442
_cell_measurement_temperature 170.00
_cell_measurement_theta_max 26.276
_cell_measurement_theta_min 2.535
_cell_volume 5432(2)
_computing_cell_refinement 'SAINT V8.40B (Bruker Nano, Inc., 2019)'
_computing_data_collection 'Bruker Instrument Service vV6.2.14'
_computing_data_reduction 'SAINT V8.40B (Bruker Nano, Inc., 2019)'
_computing_molecular_graphics 'Olex2 1.5 (Dolomanov et al., 2009)'
_computing_publication_material 'Olex2 1.5 (Dolomanov et al., 2009)'
_computing_structure_refinement 'SHELXL 2019/2 (Sheldrick, 2015)'
_computing_structure_solution 'SHELXT 2018/2 (Sheldrick, 2018)'
_diffrn_ambient_temperature 170.00
_diffrn_measured_fraction_theta_full 0.999
_diffrn_measured_fraction_theta_max 0.995
_diffrn_measurement_device_type 'zju Bruker D8 VENTURE'
_diffrn_measurement_method '\w and \f scans'
_diffrn_radiation_type MoK\a
_diffrn_radiation_wavelength 0.71073
_diffrn_reflns_av_R_equivalents 0.0513
_diffrn_reflns_av_unetI/netI 0.0406
_diffrn_reflns_Laue_measured_fraction_full 0.999
_diffrn_reflns_Laue_measured_fraction_max 0.995
_diffrn_reflns_limit_h_max 38
_diffrn_reflns_limit_h_min -38
_diffrn_reflns_limit_k_max 18
_diffrn_reflns_limit_k_min -18
_diffrn_reflns_limit_l_max 19
_diffrn_reflns_limit_l_min -20
_diffrn_reflns_number 94001
_diffrn_reflns_point_group_measured_fraction_full 0.999
_diffrn_reflns_point_group_measured_fraction_max 0.987
_diffrn_reflns_theta_full 25.242
_diffrn_reflns_theta_max 30.159
_diffrn_reflns_theta_min 2.012
_diffrn_source_current 1.4
_diffrn_source_power 0.07
_diffrn_source_voltage 50.0
_exptl_absorpt_coefficient_mu 0.690
_exptl_absorpt_correction_T_max 0.7460
_exptl_absorpt_correction_T_min 0.6634
_exptl_absorpt_correction_type multi-scan
_exptl_absorpt_process_details
;
SADABS-2016/2 (Bruker,2016/2) was used for absorption correction.
wR2(int) was 0.0934 before and 0.0664 after correction.
The Ratio of minimum to maximum transmission is 0.8893.
The \l/2 correction factor is Not present.
;
_exptl_crystal_colour colourless
_exptl_crystal_colour_primary colourless
_exptl_crystal_density_diffrn 1.346
_exptl_crystal_description block
_exptl_crystal_F_000 2280
_exptl_crystal_size_max 0.48
_exptl_crystal_size_mid 0.32
_exptl_crystal_size_min 0.3
_refine_diff_density_max 0.737
_refine_diff_density_min -0.771
_refine_diff_density_rms 0.063
_refine_ls_abs_structure_details
;
 Flack x determined using 4425 quotients [(I+)-(I-)]/[(I+)+(I-)]
 (Parsons, Flack and Wagner, Acta Cryst. B69 (2013) 249-259).
;
_refine_ls_abs_structure_Flack -0.013(5)
_refine_ls_extinction_method none
_refine_ls_goodness_of_fit_ref 1.035
_refine_ls_hydrogen_treatment constr
_refine_ls_matrix_type full
_refine_ls_number_parameters 811
_refine_ls_number_reflns 15884
_refine_ls_number_restraints 585
_refine_ls_restrained_S_all 1.027
_refine_ls_R_factor_all 0.0724
_refine_ls_R_factor_gt 0.0439
_refine_ls_shift/su_max 0.001
_refine_ls_shift/su_mean 0.000
_refine_ls_structure_factor_coef Fsqd
_refine_ls_weighting_details 'w=1/[\s^2^(Fo^2^)+(0.0543P)^2^+2.2604P] where P=(Fo^2^+2Fc^2^)/3'
_refine_ls_weighting_scheme calc
_refine_ls_wR_factor_gt 0.1027
_refine_ls_wR_factor_ref 0.1185
_reflns_Friedel_coverage 0.813
_reflns_Friedel_fraction_full 0.999
_reflns_Friedel_fraction_max 0.976
_reflns_number_gt 11790
_reflns_number_total 15884
_reflns_threshold_expression 'I > 2\s(I)'
_cod_data_source_file d3gc02429f2.cif
_cod_data_source_block mo_230103_zhj_nh2_0m
_cod_depositor_comments 'Adding full bibliography for 7247573--7247574.cif.'
_cod_database_code 7247574
_shelx_shelxl_version_number 2019/2
_shelx_space_group_comment
;
The symmetry employed for this shelxl refinement is uniquely defined
by the following loop, which should always be used as a source of
symmetry information in preference to the above space-group names.
They are only intended as comments.
;
_shelx_estimated_absorpt_t_max 0.820
_shelx_estimated_absorpt_t_min 0.733
_olex2_refinement_description
;
1. Fixed Uiso
 At 1.2 times of:
  All C(H) groups, All C(H,H) groups, All N(H,H) groups
 At 1.5 times of:
  All C(H,H,H) groups
2. Restrained distances
 H3A-H1A_$1
 2.2 with sigma of 0.001
 C7-C26 \\sim C7-C26A
 with sigma of 0.02
 C31-C26 \\sim C31A-C26A
 with sigma of 0.02
 C31-C30 \\sim C31A-C30A
 with sigma of 0.02
 O3-N2 \\sim O3A-N2A
 with sigma of 0.02
 C7-C31 \\sim C7-C31A
 with sigma of 0.04
 C27-C29 \\sim C27A-C29A
 with sigma of 0.04
 C31-C27 \\sim C31A-C27A
 with sigma of 0.04
 C31-C29 \\sim C31A-C29A
 with sigma of 0.04
 C26-C27 \\sim C26A-C27A
 with sigma of 0.02
 C30-C29 \\sim C30A-C29A
 with sigma of 0.02
 C26-C28 \\sim C26A-C28A
 with sigma of 0.04
 C30-C28 \\sim C30A-C28A
 with sigma of 0.04
 C27-C28 \\sim C27A-C28A
 with sigma of 0.02
 C29-C28 \\sim C29A-C28A
 with sigma of 0.02
 C29-N2 \\sim C29A-N2A
 with sigma of 0.02
 C26-C30 \\sim C26A-C30A
 with sigma of 0.04
 O2-N2 \\sim O2A-N2A
 with sigma of 0.02
 C30-N2 \\sim C30A-N2A
 with sigma of 0.04
 C29-O2 \\sim C29A-O2A
 with sigma of 0.04
 C7-C27 \\sim C7-C27A
 with sigma of 0.04
 O3-C29 \\sim O3A-C29A
 with sigma of 0.04
 O3-O2 \\sim O3A-O2A
 with sigma of 0.04
 C28-N2 \\sim C28A-N2A
 with sigma of 0.04
 C39-C43 \\sim C39A-C43A
 with sigma of 0.04
 C39-C40 \\sim C39A-C40A
 with sigma of 0.02
 C39-C44 \\sim C39A-C44A
 with sigma of 0.02
 Si2-C39 \\sim Si2-C39A
 with sigma of 0.02
 Si2-C44 \\sim Si2-C44A
 with sigma of 0.04
 C40-C42 \\sim C40A-C42A
 with sigma of 0.04
 C41-C42 \\sim C41A-C42A
 with sigma of 0.02
 C40-C41 \\sim C40A-C41A
 with sigma of 0.02
 Si2-C40 \\sim Si2-C40A
 with sigma of 0.04
 C39-C41 \\sim C39A-C41A
 with sigma of 0.04
 C40-C44 \\sim C40A-C44A
 with sigma of 0.04
 C41-C43 \\sim C41A-C43A
 with sigma of 0.04
 C42-C43 \\sim C42A-C43A
 with sigma of 0.02
 C42-C44 \\sim C42A-C44A
 with sigma of 0.04
 C43-C44 \\sim C43A-C44A
 with sigma of 0.02
 O8-N4 \\sim O8A-N4A
 with sigma of 0.02
 C54-O7 \\sim C54-O7A
 with sigma of 0.04
 O8-O7 \\sim O8A-O7A
 with sigma of 0.04
 N4-O7 \\sim N4A-O7A
 with sigma of 0.02
 N4-C54 \\sim N4A-C54
 with sigma of 0.02
 O8-C54 \\sim O8A-C54
 with sigma of 0.04
3. Uiso/Uaniso restraints and constraints
C7 \\sim O2 \\sim O3 \\sim N2 \\sim C26 \\sim C27 \\sim C28 \\sim C29 \\sim C30
\\sim C31 \\sim O2A \\sim O3A \\sim N2A \\sim C26A \\sim C27A \\sim C28A \\sim
C29A \\sim C30A \\sim C31A: within 2A with sigma of 0.02 and sigma for terminal
atoms of 0.04 within 2A
Si2 \\sim C39 \\sim C40 \\sim C41 \\sim C42 \\sim C43 \\sim C44 \\sim C39A
\\sim C40A \\sim C41A \\sim C42A \\sim C43A \\sim C44A: within 2A with sigma of
0.01 and sigma for terminal atoms of 0.02 within 2A
C54 \\sim O7 \\sim O8 \\sim N4 \\sim O7A \\sim O8A \\sim N4A: within 2A with
sigma of 0.01 and sigma for terminal atoms of 0.02 within 2A
4. Others
 Sof(O2A)=Sof(O3A)=Sof(N2A)=Sof(C26A)=Sof(C27A)=Sof(H27A)=Sof(C28A)=Sof(H28A)=
 Sof(C29A)=Sof(C30A)=Sof(H30A)=Sof(C31A)=Sof(H31A)=1-FVAR(1)
 Sof(O2)=Sof(O3)=Sof(N2)=Sof(C26)=Sof(C27)=Sof(H27)=Sof(C28)=Sof(H28)=Sof(C29)=
 Sof(C30)=Sof(H30)=Sof(C31)=Sof(H31)=FVAR(1)
 Sof(C39A)=Sof(C40A)=Sof(H40A)=Sof(C41A)=Sof(H41A)=Sof(C42A)=Sof(H42A)=
 Sof(C43A)=Sof(H43A)=Sof(C44A)=Sof(H44A)=1-FVAR(2)
 Sof(C39)=Sof(C40)=Sof(H40)=Sof(C41)=Sof(H41)=Sof(C42)=Sof(H42)=Sof(C43)=
 Sof(H43)=Sof(C44)=Sof(H44)=FVAR(2)
 Sof(O7A)=Sof(O8A)=Sof(N4A)=1-FVAR(3)
 Sof(O7)=Sof(O8)=Sof(N4)=FVAR(3)
5.a Ternary CH refined with riding coordinates:
 C8(H8), C32(H32), C33(H33)
5.b Secondary CH2 refined with riding coordinates:
 C9(H9A,H9B), C34(H34A,H34B)
5.c Aromatic/amide H refined with riding coordinates:
 C3(H3), C4(H4), C5(H5), C15(H15), C16(H16), C17(H17), C18(H18), C19(H19),
 C21(H21), C22(H22), C23(H23), C24(H24), C25(H25), C46(H46), C47(H47), C48(H48),
  C49(H49), C50(H50), C52(H52), C53(H53), C55(H55), C56(H56), C27(H27),
 C28(H28), C30(H30), C31(H31), C40(H40), C41(H41), C42(H42), C43(H43), C44(H44),
  C27A(H27A), C28A(H28A), C30A(H30A), C31A(H31A), C40A(H40A), C41A(H41A),
 C42A(H42A), C43A(H43A), C44A(H44A)
5.d X=CH2 refined with riding coordinates:
 N1(H1A,H1B), N3(H3A,H3B)
5.e Idealised Me refined as rotating group:
 C11(H11A,H11B,H11C), C12(H12A,H12B,H12C), C13(H13A,H13B,H13C), C36(H36A,H36B,
 H36C), C37(H37A,H37B,H37C), C38(H38A,H38B,H38C)
;
_olex2_submission_special_instructions 'No special instructions were received'

loop_
_space_group_symop_operation_xyz
'x, y, z'
'-x, -y, z'
'-x+1/2, y+1/2, -z'
'x+1/2, -y+1/2, -z'

loop_
_atom_site_label
_atom_site_type_symbol
_atom_site_fract_x
_atom_site_fract_y
_atom_site_fract_z
_atom_site_U_iso_or_equiv
_atom_site_adp_type
_atom_site_occupancy
_atom_site_site_symmetry_order
_atom_site_calc_flag
_atom_site_refinement_flags_posn
_atom_site_refinement_flags_adp
_atom_site_refinement_flags_occupancy
_atom_site_disorder_assembly
_atom_site_disorder_group
I1 I 0.74187(2) 0.32921(2) 0.28532(2) 0.05446(10) Uani 1 1 d . . . . .
Si1 Si 0.62213(4) 0.51910(9) 0.61047(9) 0.0438(3) Uani 1 1 d . . . . .
Si2 Si 0.86832(4) 0.48312(10) -0.07334(10) 0.0486(3) Uani 1 1 d D U . . .
O1 O 0.68059(11) 0.5232(2) 0.6067(2) 0.0473(7) Uani 1 1 d . . . . .
O4 O 0.75984(13) 0.4901(2) 0.43477(19) 0.0506(7) Uani 1 1 d . . . . .
O5 O 0.73503(11) 0.4690(2) 0.11759(19) 0.0436(7) Uani 1 1 d . . . . .
O6 O 0.80984(10) 0.4743(2) -0.0717(2) 0.0470(7) Uani 1 1 d . . . . .
N1 N 0.7729(2) 0.5219(5) 0.6820(3) 0.096(2) Uani 1 1 d . . . . .
H1A H 0.750969 0.533578 0.723701 0.115 Uiso 1 1 calc R U . . .
H1B H 0.802109 0.542990 0.691018 0.115 Uiso 1 1 calc R U . . .
N3 N 0.71524(16) 0.4293(4) -0.1259(3) 0.0769(16) Uani 1 1 d . . . . .
H3A H 0.734823 0.418862 -0.172079 0.092 Uiso 1 1 calc DR U . . .
H3B H 0.685560 0.445817 -0.136748 0.092 Uiso 1 1 calc R U . . .
C1 C 0.74788(11) 0.4862(3) 0.2758(3) 0.0349(7) Uani 1 1 d . . . . .
C2 C 0.75688(15) 0.5439(3) 0.3543(3) 0.0397(8) Uani 1 1 d . . . . .
C3 C 0.76215(16) 0.6467(3) 0.3469(3) 0.0445(9) Uani 1 1 d . . . . .
H3 H 0.768878 0.686092 0.399957 0.053 Uiso 1 1 calc R U . . .
C4 C 0.75754(18) 0.6930(3) 0.2607(3) 0.0495(10) Uani 1 1 d . . . . .
H4 H 0.761154 0.764058 0.255467 0.059 Uiso 1 1 calc R U . . .
C5 C 0.74777(18) 0.6362(3) 0.1829(3) 0.0476(10) Uani 1 1 d . . . . .
H5 H 0.744441 0.668211 0.124749 0.057 Uiso 1 1 calc R U . . .
C6 C 0.74288(15) 0.5329(3) 0.1901(3) 0.0379(8) Uani 1 1 d . . . . .
C7 C 0.77315(14) 0.5411(4) 0.5182(3) 0.0425(9) Uani 1 1 d D U . . .
C8 C 0.76072(17) 0.4670(4) 0.5969(3) 0.0501(10) Uani 1 1 d . . . . .
H8 H 0.781057 0.405440 0.591708 0.060 Uiso 1 1 calc R U . . .
C9 C 0.70948(15) 0.4367(4) 0.5929(3) 0.0455(10) Uani 1 1 d . . . . .
H9A H 0.702363 0.406207 0.532268 0.055 Uiso 1 1 calc R U . . .
H9B H 0.702765 0.385895 0.641133 0.055 Uiso 1 1 calc R U . . .
C10 C 0.60420(19) 0.6528(4) 0.6400(6) 0.0732(18) Uani 1 1 d . . . . .
C11 C 0.6283(3) 0.6853(6) 0.7304(7) 0.112(3) Uani 1 1 d . . . . .
H11A H 0.615419 0.645764 0.781603 0.168 Uiso 1 1 calc R U . . .
H11B H 0.622304 0.757201 0.741313 0.168 Uiso 1 1 calc R U . . .
H11C H 0.662535 0.673779 0.725857 0.168 Uiso 1 1 calc R U . . .
C12 C 0.5498(2) 0.6597(6) 0.6498(7) 0.102(3) Uani 1 1 d . . . . .
H12A H 0.535039 0.652369 0.589108 0.153 Uiso 1 1 calc R U . . .
H12B H 0.541249 0.725323 0.676058 0.153 Uiso 1 1 calc R U . . .
H12C H 0.538599 0.605730 0.690481 0.153 Uiso 1 1 calc R U . . .
C13 C 0.6209(3) 0.7220(5) 0.5627(8) 0.112(3) Uani 1 1 d . . . . .
H13A H 0.655608 0.721209 0.559892 0.167 Uiso 1 1 calc R U . . .
H13B H 0.609947 0.790982 0.574697 0.167 Uiso 1 1 calc R U . . .
H13C H 0.607915 0.698470 0.504001 0.167 Uiso 1 1 calc R U . . .
C14 C 0.60220(17) 0.4216(4) 0.6948(3) 0.0515(11) Uani 1 1 d . . . . .
C15 C 0.6041(3) 0.3203(5) 0.6684(4) 0.0776(17) Uani 1 1 d . . . . .
H15 H 0.614609 0.303730 0.608166 0.093 Uiso 1 1 calc R U . . .
C16 C 0.5910(4) 0.2436(7) 0.7276(8) 0.121(4) Uani 1 1 d . . . . .
H16 H 0.593293 0.175571 0.707434 0.145 Uiso 1 1 calc R U . . .
C17 C 0.5751(4) 0.2631(9) 0.8134(7) 0.122(4) Uani 1 1 d . . . . .
H17 H 0.564446 0.210053 0.852252 0.146 Uiso 1 1 calc R U . . .
C18 C 0.5745(3) 0.3589(10) 0.8425(5) 0.121(4) Uani 1 1 d . . . . .
H18 H 0.565381 0.373027 0.904080 0.145 Uiso 1 1 calc R U . . .
C19 C 0.5871(2) 0.4384(7) 0.7847(5) 0.088(2) Uani 1 1 d . . . . .
H19 H 0.585305 0.505666 0.807175 0.106 Uiso 1 1 calc R U . . .
C20 C 0.60089(16) 0.4801(4) 0.4933(3) 0.0458(10) Uani 1 1 d . . . . .
C21 C 0.55685(19) 0.4362(4) 0.4790(4) 0.0584(12) Uani 1 1 d . . . . .
H21 H 0.536833 0.424361 0.530411 0.070 Uiso 1 1 calc R U . . .
C22 C 0.5411(2) 0.4092(5) 0.3919(5) 0.0715(17) Uani 1 1 d . . . . .
H22 H 0.510629 0.379813 0.384118 0.086 Uiso 1 1 calc R U . . .
C23 C 0.5698(2) 0.4251(6) 0.3171(5) 0.0789(19) Uani 1 1 d . . . . .
H23 H 0.559429 0.406100 0.257310 0.095 Uiso 1 1 calc R U . . .
C24 C 0.6135(2) 0.4685(7) 0.3287(4) 0.094(3) Uani 1 1 d . . . . .
H24 H 0.633310 0.480042 0.276852 0.113 Uiso 1 1 calc R U . . .
C25 C 0.62906(19) 0.4959(6) 0.4164(4) 0.0710(17) Uani 1 1 d . . . . .
H25 H 0.659433 0.525860 0.423598 0.085 Uiso 1 1 calc R U . . .
C32 C 0.72287(14) 0.5096(3) 0.0284(3) 0.0386(8) Uani 1 1 d . . . . .
H32 H 0.744918 0.565964 0.012336 0.046 Uiso 1 1 calc R U . . .
C33 C 0.73098(14) 0.4197(4) -0.0371(3) 0.0430(10) Uani 1 1 d . . . . .
H33 H 0.713457 0.361236 -0.009986 0.052 Uiso 1 1 calc R U . . .
C34 C 0.78316(15) 0.3908(3) -0.0368(4) 0.0455(10) Uani 1 1 d . . . . .
H34A H 0.793507 0.374600 0.026618 0.055 Uiso 1 1 calc R U . . .
H34B H 0.788282 0.330587 -0.075866 0.055 Uiso 1 1 calc R U . . .
C35 C 0.88134(18) 0.6185(4) -0.1054(4) 0.0553(12) Uani 1 1 d . . . . .
C36 C 0.8662(3) 0.6399(6) -0.2052(5) 0.091(2) Uani 1 1 d . . . . .
H36A H 0.881085 0.590694 -0.246354 0.136 Uiso 1 1 calc R U . . .
H36B H 0.876088 0.708124 -0.222547 0.136 Uiso 1 1 calc R U . . .
H36C H 0.831612 0.634428 -0.210156 0.136 Uiso 1 1 calc R U . . .
C37 C 0.9345(2) 0.6387(6) -0.0955(6) 0.087(2) Uani 1 1 d . . . . .
H37A H 0.944585 0.622693 -0.032638 0.130 Uiso 1 1 calc R U . . .
H37B H 0.941003 0.709936 -0.108486 0.130 Uiso 1 1 calc R U . . .
H37C H 0.952022 0.596347 -0.139165 0.130 Uiso 1 1 calc R U . . .
C38 C 0.8535(3) 0.6893(4) -0.0412(6) 0.086(2) Uani 1 1 d . . . . .
H38A H 0.819426 0.679497 -0.050954 0.130 Uiso 1 1 calc R U . . .
H38B H 0.861880 0.759464 -0.054836 0.130 Uiso 1 1 calc R U . . .
H38C H 0.861414 0.673933 0.022925 0.130 Uiso 1 1 calc R U . . .
C45 C 0.89167(16) 0.4599(3) 0.0453(4) 0.0536(12) Uani 1 1 d . . . . .
C46 C 0.93700(19) 0.4228(4) 0.0659(6) 0.0749(18) Uani 1 1 d . . . . .
H46 H 0.957064 0.402612 0.016697 0.090 Uiso 1 1 calc R U . . .
C47 C 0.9536(2) 0.4146(6) 0.1553(8) 0.100(3) Uani 1 1 d . . . . .
H47 H 0.984361 0.388266 0.166725 0.120 Uiso 1 1 calc R U . . .
C48 C 0.9253(3) 0.4447(5) 0.2280(7) 0.094(3) Uani 1 1 d . . . . .
H48 H 0.936892 0.440983 0.289297 0.113 Uiso 1 1 calc R U . . .
C49 C 0.8809(2) 0.4796(5) 0.2113(5) 0.0807(18) Uani 1 1 d . . . . .
H49 H 0.861005 0.498939 0.261006 0.097 Uiso 1 1 calc R U . . .
C50 C 0.8645(2) 0.4871(5) 0.1210(4) 0.0628(14) Uani 1 1 d . . . . .
H50 H 0.833315 0.511887 0.110825 0.075 Uiso 1 1 calc R U . . .
C51 C 0.67250(14) 0.5474(3) 0.0294(3) 0.0384(8) Uani 1 1 d . . . . .
C52 C 0.63763(18) 0.4948(4) 0.0783(4) 0.0593(13) Uani 1 1 d . . . . .
H52 H 0.646057 0.435625 0.111375 0.071 Uiso 1 1 calc R U . . .
C53 C 0.5912(2) 0.5276(5) 0.0793(5) 0.0722(17) Uani 1 1 d . . . . .
H53 H 0.567714 0.492167 0.113162 0.087 Uiso 1 1 calc R U . . .
C54 C 0.57988(16) 0.6133(4) 0.0297(4) 0.0555(12) Uani 1 1 d D U . . .
C55 C 0.61245(16) 0.6660(4) -0.0194(3) 0.0493(10) Uani 1 1 d . . . . .
H55 H 0.603491 0.723967 -0.053690 0.059 Uiso 1 1 calc R U . . .
C56 C 0.65928(15) 0.6330(3) -0.0185(3) 0.0434(9) Uani 1 1 d . . . . .
H56 H 0.682604 0.670086 -0.051368 0.052 Uiso 1 1 calc R U . . .
O2 O 0.9924(3) 0.5847(8) 0.4163(8) 0.107(4) Uani 0.573(6) 1 d D U P A -1
O3 O 0.9900(7) 0.6884(10) 0.5239(11) 0.069(3) Uani 0.573(6) 1 d D U P A -1
O7 O 0.5068(4) 0.6226(9) 0.1078(14) 0.094(4) Uani 0.64(3) 1 d D U P B 1
O8 O 0.5158(6) 0.7093(15) -0.0160(12) 0.074(3) Uani 0.64(3) 1 d D U P B 1
N2 N 0.9716(3) 0.6286(7) 0.4783(7) 0.068(2) Uani 0.573(6) 1 d D U P A -1
N4 N 0.5300(3) 0.6499(11) 0.0397(11) 0.063(3) Uani 0.64(3) 1 d D U P B 1
C26 C 0.8257(4) 0.5691(12) 0.5107(18) 0.044(4) Uani 0.573(6) 1 d D U P A -1
C27 C 0.8555(3) 0.5000(8) 0.4651(8) 0.055(2) Uani 0.573(6) 1 d D U P A -1
H27 H 0.842581 0.439931 0.439778 0.066 Uiso 0.573(6) 1 calc R U P A -1
C28 C 0.9032(3) 0.5192(7) 0.4572(9) 0.064(3) Uani 0.573(6) 1 d D U P A -1
H28 H 0.923457 0.472276 0.427403 0.077 Uiso 0.573(6) 1 calc R U P A -1
C29 C 0.9210(3) 0.6071(7) 0.4930(8) 0.052(2) Uani 0.573(6) 1 d D U P A -1
C30 C 0.8934(5) 0.6757(12) 0.5371(14) 0.045(4) Uani 0.573(6) 1 d D U P A -1
H30 H 0.906579 0.736012 0.561505 0.054 Uiso 0.573(6) 1 calc R U P A -1
C31 C 0.8449(5) 0.6551(15) 0.546(3) 0.041(4) Uani 0.573(6) 1 d D U P A -1
H31 H 0.825017 0.702095 0.576480 0.049 Uiso 0.573(6) 1 calc R U P A -1
C39 C 0.8908(7) 0.384(2) -0.1540(19) 0.058(3) Uani 0.447(18) 1 d D U P C 1
C40 C 0.8597(8) 0.336(5) -0.214(5) 0.065(3) Uani 0.447(18) 1 d D U P C 1
H40 H 0.828051 0.359566 -0.220261 0.078 Uiso 0.447(18) 1 calc R U P C 1
C41 C 0.8754(7) 0.2525(17) -0.2665(15) 0.074(3) Uani 0.447(18) 1 d D U P C 1
H41 H 0.857359 0.192581 -0.273809 0.088 Uiso 0.447(18) 1 calc R U P C 1
C42 C 0.9225(6) 0.2672(15) -0.3084(13) 0.072(3) Uani 0.447(18) 1 d D U P C 1
H42 H 0.930228 0.238045 -0.366246 0.086 Uiso 0.447(18) 1 calc R U P C 1
C43 C 0.9539(5) 0.3228(16) -0.2624(13) 0.075(3) Uani 0.447(18) 1 d D U P C 1
H43 H 0.986737 0.316957 -0.275827 0.090 Uiso 0.447(18) 1 calc R U P C 1
C44 C 0.9384(5) 0.3905(15) -0.1936(13) 0.069(3) Uani 0.447(18) 1 d D U P C 1
H44 H 0.959462 0.441456 -0.172502 0.083 Uiso 0.447(18) 1 calc R U P C 1
O2A O 0.9986(4) 0.5431(9) 0.5877(14) 0.130(6) Uani 0.427(6) 1 d D U P A -2
O3A O 0.9887(9) 0.6944(17) 0.559(2) 0.110(9) Uani 0.427(6) 1 d D U P A -2
O7A O 0.4992(5) 0.5954(18) 0.057(2) 0.084(5) Uani 0.36(3) 1 d D U P B 2
O8A O 0.5218(11) 0.707(3) -0.043(2) 0.079(6) Uani 0.36(3) 1 d D U P B 2
N2A N 0.9735(3) 0.6123(8) 0.5620(9) 0.060(3) Uani 0.427(6) 1 d D U P A -2
N4A N 0.5296(6) 0.644(2) 0.013(2) 0.068(4) Uani 0.36(3) 1 d D U P B 2
C26A C 0.8269(5) 0.5590(16) 0.524(3) 0.046(5) Uani 0.427(6) 1 d D U P A -2
C27A C 0.8594(4) 0.4794(11) 0.5219(12) 0.059(3) Uani 0.427(6) 1 d D U P A -2
H27A H 0.848170 0.412492 0.512817 0.071 Uiso 0.427(6) 1 calc R U P A -2
C28A C 0.9075(4) 0.4960(10) 0.5323(12) 0.065(3) Uani 0.427(6) 1 d D U P A -2
H28A H 0.929546 0.442017 0.529146 0.078 Uiso 0.427(6) 1 calc R U P A -2
C29A C 0.9223(4) 0.5942(9) 0.5474(11) 0.051(3) Uani 0.427(6) 1 d D U P A -2
C30A C 0.8911(7) 0.6722(16) 0.5576(19) 0.044(4) Uani 0.427(6) 1 d D U P A -2
H30A H 0.902177 0.737756 0.572885 0.052 Uiso 0.427(6) 1 calc R U P A -2
C31A C 0.8426(7) 0.654(2) 0.545(4) 0.044(5) Uani 0.427(6) 1 d D U P A -2
H31A H 0.820579 0.707908 0.551063 0.053 Uiso 0.427(6) 1 calc R U P A -2
C39A C 0.8913(6) 0.3961(18) -0.1648(16) 0.060(3) Uani 0.553(18) 1 d D U P C 2
C40A C 0.8594(7) 0.336(4) -0.212(4) 0.065(3) Uani 0.553(18) 1 d D U P C 2
H40A H 0.827146 0.334212 -0.193152 0.078 Uiso 0.553(18) 1 calc R U P C 2
C41A C 0.8739(5) 0.2765(13) -0.2868(12) 0.070(3) Uani 0.553(18) 1 d D U P C 2
H41A H 0.854431 0.263914 -0.338850 0.085 Uiso 0.553(18) 1 calc R U P C 2
C42A C 0.9222(5) 0.2357(13) -0.2774(12) 0.078(3) Uani 0.553(18) 1 d D U P C 2
H42A H 0.930844 0.175887 -0.309270 0.094 Uiso 0.553(18) 1 calc R U P C 2
C43A C 0.9541(4) 0.2831(12) -0.2237(11) 0.072(3) Uani 0.553(18) 1 d D U P C 2
H43A H 0.986751 0.266672 -0.228920 0.087 Uiso 0.553(18) 1 calc R U P C 2
C44A C 0.9396(4) 0.3565(11) -0.1601(11) 0.064(3) Uani 0.553(18) 1 d D U P C 2
H44A H 0.960900 0.380316 -0.114465 0.077 Uiso 0.553(18) 1 calc R U P C 2

loop_
_atom_site_aniso_label
_atom_site_aniso_U_11
_atom_site_aniso_U_22
_atom_site_aniso_U_33
_atom_site_aniso_U_23
_atom_site_aniso_U_13
_atom_site_aniso_U_12
I1 0.06309(18) 0.04543(14) 0.05487(16) 0.00253(14) -0.00255(15) -0.00917(13)
Si1 0.0339(6) 0.0400(6) 0.0575(7) -0.0011(5) 0.0050(5) -0.0030(5)
Si2 0.0277(5) 0.0499(7) 0.0681(8) -0.0150(6) 0.0035(5) -0.0035(5)
O1 0.0358(15) 0.0485(17) 0.0577(19) 0.0048(15) 0.0025(13) -0.0025(13)
O4 0.0563(17) 0.0598(18) 0.0358(13) 0.0034(13) 0.0003(14) -0.0207(16)
O5 0.0514(17) 0.0412(14) 0.0383(14) -0.0047(12) -0.0091(13) 0.0089(13)
O6 0.0285(14) 0.0425(16) 0.070(2) -0.0068(15) 0.0042(13) -0.0012(12)
N1 0.077(4) 0.174(6) 0.038(2) 0.011(3) -0.022(2) -0.012(4)
N3 0.040(2) 0.144(5) 0.046(2) -0.035(3) -0.0012(18) -0.001(3)
C1 0.0230(17) 0.0400(17) 0.0417(18) -0.0025(16) 0.0007(14) -0.0012(13)
C2 0.0278(17) 0.053(2) 0.0385(19) 0.0021(16) -0.0001(16) -0.0069(17)
C3 0.043(2) 0.052(2) 0.038(2) -0.0033(17) -0.0052(18) -0.0037(19)
C4 0.058(3) 0.039(2) 0.051(2) -0.0022(16) -0.019(2) 0.0016(19)
C5 0.060(3) 0.044(2) 0.0382(19) -0.0011(16) -0.0129(19) 0.009(2)
C6 0.0312(17) 0.0444(19) 0.0380(19) -0.0070(14) -0.0050(15) 0.0037(17)
C7 0.0326(19) 0.060(3) 0.035(2) -0.0007(18) -0.0012(15) -0.0061(17)
C8 0.036(2) 0.071(3) 0.043(2) 0.012(2) -0.0023(19) 0.007(2)
C9 0.039(2) 0.051(2) 0.047(2) 0.011(2) 0.0000(18) 0.0054(18)
C10 0.043(3) 0.045(3) 0.132(6) -0.015(3) -0.004(3) 0.000(2)
C11 0.075(4) 0.082(5) 0.180(9) -0.073(6) -0.025(5) 0.000(3)
C12 0.052(3) 0.072(4) 0.181(8) -0.046(5) -0.008(4) 0.017(3)
C13 0.107(6) 0.040(3) 0.188(10) 0.027(5) -0.005(6) -0.002(3)
C14 0.044(2) 0.060(3) 0.050(3) 0.000(2) 0.0032(19) -0.012(2)
C15 0.112(5) 0.060(3) 0.061(3) 0.010(3) 0.002(3) -0.017(4)
C16 0.158(9) 0.083(5) 0.123(8) 0.045(6) -0.030(7) -0.050(5)
C17 0.108(7) 0.162(10) 0.094(7) 0.066(7) -0.023(5) -0.067(7)
C18 0.089(6) 0.220(13) 0.054(4) 0.036(6) 0.009(4) -0.053(7)
C19 0.075(4) 0.132(6) 0.058(3) -0.006(4) 0.014(4) -0.029(4)
C20 0.039(2) 0.045(2) 0.054(3) 0.007(2) -0.0027(19) 0.0044(18)
C21 0.051(3) 0.056(3) 0.067(3) 0.002(2) -0.002(2) -0.007(2)
C22 0.062(3) 0.059(3) 0.093(5) -0.002(3) -0.023(3) -0.001(3)
C23 0.076(4) 0.100(5) 0.061(4) 0.006(3) -0.023(3) 0.021(4)
C24 0.062(4) 0.170(8) 0.051(3) 0.024(4) -0.005(3) 0.009(4)
C25 0.042(3) 0.115(5) 0.056(3) 0.028(3) -0.003(2) 0.003(3)
C32 0.0348(18) 0.047(2) 0.0340(19) -0.0043(17) -0.0021(15) -0.0003(16)
C33 0.034(2) 0.052(2) 0.043(2) -0.0122(18) 0.0037(16) -0.0091(17)
C34 0.036(2) 0.041(2) 0.060(3) -0.010(2) 0.0037(19) -0.0021(17)
C35 0.045(3) 0.058(3) 0.062(3) -0.002(2) -0.002(2) -0.014(2)
C36 0.101(5) 0.092(5) 0.080(4) 0.017(4) -0.026(4) -0.023(4)
C37 0.056(3) 0.091(5) 0.113(6) 0.009(4) -0.008(3) -0.035(3)
C38 0.103(5) 0.044(3) 0.112(6) 0.002(3) 0.015(4) -0.005(3)
C45 0.035(2) 0.041(2) 0.085(4) 0.000(2) -0.009(2) -0.0026(18)
C46 0.038(3) 0.059(3) 0.128(6) 0.009(4) -0.002(3) 0.002(2)
C47 0.052(4) 0.071(4) 0.179(9) 0.037(5) -0.052(5) -0.005(3)
C48 0.085(5) 0.071(4) 0.126(7) 0.021(4) -0.054(5) -0.018(4)
C49 0.080(4) 0.076(4) 0.086(4) -0.002(4) -0.032(4) -0.004(3)
C50 0.051(3) 0.063(3) 0.074(4) -0.014(3) -0.016(3) 0.006(2)
C51 0.035(2) 0.046(2) 0.034(2) -0.0021(16) -0.0013(16) -0.0013(16)
C52 0.048(3) 0.066(3) 0.063(3) 0.023(3) 0.017(2) 0.011(2)
C53 0.046(3) 0.075(4) 0.096(4) 0.024(3) 0.030(3) 0.006(3)
C54 0.033(2) 0.059(3) 0.074(3) -0.004(2) 0.003(2) 0.0045(19)
C55 0.046(2) 0.048(2) 0.054(2) -0.001(2) -0.0131(19) 0.006(2)
C56 0.036(2) 0.047(2) 0.046(2) 0.0027(19) 0.0012(18) -0.0022(17)
O2 0.046(4) 0.139(8) 0.136(8) -0.043(7) 0.035(5) -0.006(5)
O3 0.045(5) 0.072(6) 0.090(7) -0.004(5) 0.000(5) -0.015(4)
O7 0.049(5) 0.104(6) 0.129(10) -0.008(6) 0.036(6) 0.007(4)
O8 0.042(5) 0.094(6) 0.088(8) -0.015(6) -0.005(5) 0.016(4)
N2 0.041(4) 0.072(5) 0.090(6) 0.006(5) 0.002(4) -0.004(4)
N4 0.037(4) 0.059(4) 0.093(7) -0.011(5) 0.001(4) 0.005(3)
C26 0.031(5) 0.058(6) 0.043(7) -0.003(5) 0.003(4) 0.009(5)
C27 0.039(4) 0.050(5) 0.075(6) -0.013(5) 0.008(4) -0.005(3)
C28 0.042(4) 0.054(5) 0.097(7) -0.018(5) 0.013(5) 0.003(4)
C29 0.029(4) 0.059(5) 0.069(6) 0.013(4) 0.004(4) -0.002(3)
C30 0.042(5) 0.046(5) 0.046(9) -0.002(5) -0.003(4) -0.007(5)
C31 0.042(7) 0.049(7) 0.032(6) 0.000(6) -0.001(6) 0.010(6)
C39 0.030(4) 0.075(6) 0.069(6) -0.021(5) 0.005(4) -0.004(4)
C40 0.038(5) 0.090(6) 0.068(6) -0.022(6) 0.006(5) -0.001(5)
C41 0.054(5) 0.097(7) 0.070(7) -0.026(6) 0.006(5) -0.001(5)
C42 0.057(5) 0.097(7) 0.062(6) -0.026(6) 0.002(5) 0.014(5)
C43 0.045(5) 0.103(7) 0.078(7) -0.025(6) 0.008(5) 0.012(5)
C44 0.037(4) 0.095(7) 0.075(7) -0.027(6) 0.005(5) -0.001(5)
O2A 0.049(5) 0.091(8) 0.250(18) -0.059(10) -0.038(9) 0.011(7)
O3A 0.043(9) 0.114(14) 0.17(2) 0.008(13) -0.028(13) -0.016(8)
O7A 0.035(6) 0.104(10) 0.114(12) -0.001(9) 0.012(7) 0.008(6)
O8A 0.051(10) 0.086(9) 0.100(14) 0.005(11) -0.027(10) 0.020(7)
N2A 0.028(4) 0.067(6) 0.086(7) -0.021(6) -0.003(5) -0.006(4)
N4A 0.043(6) 0.068(7) 0.092(9) -0.002(8) 0.001(6) 0.007(6)
C26A 0.034(7) 0.053(7) 0.051(10) -0.007(7) 0.008(6) -0.008(6)
C27A 0.041(6) 0.054(6) 0.082(8) -0.025(7) 0.003(6) -0.004(5)
C28A 0.036(5) 0.060(6) 0.099(8) -0.030(7) 0.006(6) 0.003(5)
C29A 0.036(5) 0.055(6) 0.061(7) -0.009(5) 0.006(5) -0.008(4)
C30A 0.041(7) 0.048(7) 0.042(10) 0.016(6) 0.000(5) -0.005(6)
C31A 0.037(8) 0.057(9) 0.038(9) 0.001(9) -0.001(8) -0.006(8)
C39A 0.033(4) 0.077(5) 0.071(5) -0.027(5) 0.004(4) 0.002(4)
C40A 0.037(4) 0.091(5) 0.066(5) -0.021(5) 0.007(4) -0.001(4)
C41A 0.050(4) 0.098(6) 0.064(6) -0.025(5) 0.004(4) 0.004(4)
C42A 0.055(4) 0.103(7) 0.076(7) -0.030(6) 0.012(5) 0.002(5)
C43A 0.040(4) 0.101(7) 0.076(6) -0.023(6) 0.012(5) 0.008(4)
C44A 0.036(4) 0.086(6) 0.071(6) -0.018(5) 0.001(4) 0.002(4)

loop_
_atom_type_symbol
_atom_type_description
_atom_type_scat_dispersion_real
_atom_type_scat_dispersion_imag
_atom_type_scat_source
C C 0.0033 0.0016 'International Tables Vol C Tables 4.2.6.8 and 6.1.1.4'
H H 0.0000 0.0000 'International Tables Vol C Tables 4.2.6.8 and 6.1.1.4'
I I -0.4742 1.8119 'International Tables Vol C Tables 4.2.6.8 and 6.1.1.4'
N N 0.0061 0.0033 'International Tables Vol C Tables 4.2.6.8 and 6.1.1.4'
O O 0.0106 0.0060 'International Tables Vol C Tables 4.2.6.8 and 6.1.1.4'
Si Si 0.0817 0.0704 'International Tables Vol C Tables 4.2.6.8 and 6.1.1.4'

loop_
_geom_angle_atom_site_label_1
_geom_angle_atom_site_label_2
_geom_angle_atom_site_label_3
_geom_angle
_geom_angle_site_symmetry_1
_geom_angle_site_symmetry_3
_geom_angle_publ_flag
O1 Si1 C10 104.1(2) . . ?
O1 Si1 C14 110.2(2) . . ?
O1 Si1 C20 107.3(2) . . ?
C14 Si1 C10 114.8(3) . . ?
C14 Si1 C20 108.0(2) . . ?
C20 Si1 C10 112.2(3) . . ?
O6 Si2 C35 105.3(2) . . ?
O6 Si2 C45 109.1(2) . . ?
O6 Si2 C39 107.4(6) . . ?
O6 Si2 C39A 108.1(5) . . ?
C45 Si2 C35 108.3(2) . . ?
C45 Si2 C39A 115.5(8) . . ?
C39 Si2 C35 116.4(10) . . ?
C39 Si2 C45 110.1(10) . . ?
C39A Si2 C35 110.0(9) . . ?
C9 O1 Si1 123.5(3) . . ?
C2 O4 C7 119.3(3) . . ?
C6 O5 C32 119.9(3) . . ?
C34 O6 Si2 125.8(3) . . ?
H1A N1 H1B 120.0 . . ?
C8 N1 H1A 120.0 . . ?
C8 N1 H1B 120.0 . . ?
H3A N3 H3B 120.0 . . ?
C33 N3 H3A 120.0 . . ?
C33 N3 H3B 120.0 . . ?
C2 C1 I1 120.3(3) . . ?
C2 C1 C6 120.3(4) . . ?
C6 C1 I1 119.4(3) . . ?
O4 C2 C1 115.0(4) . . ?
O4 C2 C3 125.1(4) . . ?
C3 C2 C1 119.9(4) . . ?
C2 C3 H3 120.2 . . ?
C2 C3 C4 119.6(4) . . ?
C4 C3 H3 120.2 . . ?
C3 C4 H4 119.7 . . ?
C5 C4 C3 120.6(4) . . ?
C5 C4 H4 119.7 . . ?
C4 C5 H5 120.1 . . ?
C6 C5 C4 119.8(4) . . ?
C6 C5 H5 120.1 . . ?
O5 C6 C1 115.4(3) . . ?
O5 C6 C5 124.8(4) . . ?
C5 C6 C1 119.8(3) . . ?
O4 C7 C8 105.4(3) . . ?
O4 C7 C26 107.8(9) . . ?
O4 C7 C26A 112.3(12) . . ?
C26 C7 C8 115.2(10) . . ?
C26A C7 C8 106.1(14) . . ?
N1 C8 C7 104.7(4) . . ?
N1 C8 H8 109.4 . . ?
N1 C8 C9 112.9(4) . . ?
C7 C8 H8 109.4 . . ?
C9 C8 C7 111.1(4) . . ?
C9 C8 H8 109.4 . . ?
O1 C9 C8 109.4(4) . . ?
O1 C9 H9A 109.8 . . ?
O1 C9 H9B 109.8 . . ?
C8 C9 H9A 109.8 . . ?
C8 C9 H9B 109.8 . . ?
H9A C9 H9B 108.2 . . ?
C11 C10 Si1 109.7(5) . . ?
C11 C10 C12 110.1(7) . . ?
C12 C10 Si1 110.0(4) . . ?
C13 C10 Si1 108.3(5) . . ?
C13 C10 C11 108.8(6) . . ?
C13 C10 C12 109.9(7) . . ?
C10 C11 H11A 109.5 . . ?
C10 C11 H11B 109.5 . . ?
C10 C11 H11C 109.5 . . ?
H11A C11 H11B 109.5 . . ?
H11A C11 H11C 109.5 . . ?
H11B C11 H11C 109.5 . . ?
C10 C12 H12A 109.5 . . ?
C10 C12 H12B 109.5 . . ?
C10 C12 H12C 109.5 . . ?
H12A C12 H12B 109.5 . . ?
H12A C12 H12C 109.5 . . ?
H12B C12 H12C 109.5 . . ?
C10 C13 H13A 109.5 . . ?
C10 C13 H13B 109.5 . . ?
C10 C13 H13C 109.5 . . ?
H13A C13 H13B 109.5 . . ?
H13A C13 H13C 109.5 . . ?
H13B C13 H13C 109.5 . . ?
C15 C14 Si1 118.2(4) . . ?
C19 C14 Si1 126.7(5) . . ?
C19 C14 C15 115.0(6) . . ?
C14 C15 H15 119.1 . . ?
C16 C15 C14 121.7(7) . . ?
C16 C15 H15 119.1 . . ?
C15 C16 H16 119.2 . . ?
C17 C16 C15 121.5(10) . . ?
C17 C16 H16 119.2 . . ?
C16 C17 H17 120.8 . . ?
C18 C17 C16 118.5(8) . . ?
C18 C17 H17 120.8 . . ?
C17 C18 H18 119.2 . . ?
C17 C18 C19 121.7(8) . . ?
C19 C18 H18 119.2 . . ?
C14 C19 C18 121.5(8) . . ?
C14 C19 H19 119.3 . . ?
C18 C19 H19 119.3 . . ?
C21 C20 Si1 122.5(4) . . ?
C25 C20 Si1 120.4(4) . . ?
C25 C20 C21 117.1(5) . . ?
C20 C21 H21 118.9 . . ?
C20 C21 C22 122.1(6) . . ?
C22 C21 H21 118.9 . . ?
C21 C22 H22 120.2 . . ?
C23 C22 C21 119.5(6) . . ?
C23 C22 H22 120.2 . . ?
C22 C23 H23 120.1 . . ?
C24 C23 C22 119.9(6) . . ?
C24 C23 H23 120.1 . . ?
C23 C24 H24 119.9 . . ?
C23 C24 C25 120.3(6) . . ?
C25 C24 H24 119.9 . . ?
C20 C25 C24 121.1(6) . . ?
C20 C25 H25 119.5 . . ?
C24 C25 H25 119.5 . . ?
O5 C32 H32 109.9 . . ?
O5 C32 C33 103.4(3) . . ?
O5 C32 C51 109.8(3) . . ?
C33 C32 H32 109.9 . . ?
C51 C32 H32 109.9 . . ?
C51 C32 C33 113.7(3) . . ?
N3 C33 C32 117.5(4) . . ?
N3 C33 H33 106.4 . . ?
N3 C33 C34 109.8(4) . . ?
C32 C33 H33 106.4 . . ?
C34 C33 C32 109.7(3) . . ?
C34 C33 H33 106.4 . . ?
O6 C34 C33 108.3(4) . . ?
O6 C34 H34A 110.0 . . ?
O6 C34 H34B 110.0 . . ?
C33 C34 H34A 110.0 . . ?
C33 C34 H34B 110.0 . . ?
H34A C34 H34B 108.4 . . ?
C36 C35 Si2 110.7(4) . . ?
C37 C35 Si2 109.5(4) . . ?
C37 C35 C36 109.2(5) . . ?
C37 C35 C38 109.7(5) . . ?
C38 C35 Si2 109.3(4) . . ?
C38 C35 C36 108.4(6) . . ?
C35 C36 H36A 109.5 . . ?
C35 C36 H36B 109.5 . . ?
C35 C36 H36C 109.5 . . ?
H36A C36 H36B 109.5 . . ?
H36A C36 H36C 109.5 . . ?
H36B C36 H36C 109.5 . . ?
C35 C37 H37A 109.5 . . ?
C35 C37 H37B 109.5 . . ?
C35 C37 H37C 109.5 . . ?
H37A C37 H37B 109.5 . . ?
H37A C37 H37C 109.5 . . ?
H37B C37 H37C 109.5 . . ?
C35 C38 H38A 109.5 . . ?
C35 C38 H38B 109.5 . . ?
C35 C38 H38C 109.5 . . ?
H38A C38 H38B 109.5 . . ?
H38A C38 H38C 109.5 . . ?
H38B C38 H38C 109.5 . . ?
C46 C45 Si2 125.1(5) . . ?
C50 C45 Si2 119.5(4) . . ?
C50 C45 C46 115.2(6) . . ?
C45 C46 H46 118.8 . . ?
C47 C46 C45 122.4(7) . . ?
C47 C46 H46 118.8 . . ?
C46 C47 H47 120.0 . . ?
C48 C47 C46 119.9(6) . . ?
C48 C47 H47 120.0 . . ?
C47 C48 H48 120.2 . . ?
C49 C48 C47 119.6(8) . . ?
C49 C48 H48 120.2 . . ?
C48 C49 H49 120.0 . . ?
C48 C49 C50 119.9(8) . . ?
C50 C49 H49 120.0 . . ?
C45 C50 C49 122.9(6) . . ?
C45 C50 H50 118.6 . . ?
C49 C50 H50 118.6 . . ?
C52 C51 C32 120.1(4) . . ?
C56 C51 C32 121.5(4) . . ?
C56 C51 C52 118.3(4) . . ?
C51 C52 H52 119.5 . . ?
C53 C52 C51 121.1(5) . . ?
C53 C52 H52 119.5 . . ?
C52 C53 H53 120.9 . . ?
C52 C53 C54 118.2(5) . . ?
C54 C53 H53 120.9 . . ?
C53 C54 N4 115.7(7) . . ?
C53 C54 N4A 121.8(10) . . ?
C55 C54 C53 122.7(5) . . ?
C55 C54 N4 121.4(7) . . ?
C55 C54 N4A 114.7(10) . . ?
C54 C55 H55 120.8 . . ?
C54 C55 C56 118.5(5) . . ?
C56 C55 H55 120.8 . . ?
C51 C56 C55 121.2(4) . . ?
C51 C56 H56 119.4 . . ?
C55 C56 H56 119.4 . . ?
O2 N2 C29 118.7(9) . . ?
O3 N2 O2 122.2(12) . . ?
O3 N2 C29 119.0(12) . . ?
O7 N4 C54 118.8(10) . . ?
O8 N4 C54 117.5(11) . . ?
O8 N4 O7 123.6(11) . . ?
C27 C26 C7 117.0(11) . . ?
C31 C26 C7 124.1(12) . . ?
C31 C26 C27 118.8(11) . . ?
C26 C27 H27 119.9 . . ?
C28 C27 C26 120.3(9) . . ?
C28 C27 H27 119.9 . . ?
C27 C28 H28 120.5 . . ?
C29 C28 C27 119.0(8) . . ?
C29 C28 H28 120.5 . . ?
C28 C29 N2 117.7(8) . . ?
C30 C29 N2 119.7(10) . . ?
C30 C29 C28 122.5(9) . . ?
C29 C30 H30 121.0 . . ?
C29 C30 C31 118.1(13) . . ?
C31 C30 H30 121.0 . . ?
C26 C31 C30 121.3(15) . . ?
C26 C31 H31 119.4 . . ?
C30 C31 H31 119.4 . . ?
C40 C39 Si2 120.0(14) . . ?
C40 C39 C44 111(2) . . ?
C44 C39 Si2 121.3(14) . . ?
C39 C40 H40 120.1 . . ?
C39 C40 C41 120(3) . . ?
C41 C40 H40 120.1 . . ?
C40 C41 H41 123.2 . . ?
C40 C41 C42 114(3) . . ?
C42 C41 H41 123.2 . . ?
C41 C42 H42 121.2 . . ?
C43 C42 C41 117.7(14) . . ?
C43 C42 H42 121.2 . . ?
C42 C43 H43 120.0 . . ?
C42 C43 C44 120.1(12) . . ?
C44 C43 H43 120.0 . . ?
C39 C44 H44 119.1 . . ?
C43 C44 C39 121.8(13) . . ?
C43 C44 H44 119.1 . . ?
O2A N2A C29A 119.4(11) . . ?
O3A N2A O2A 119.8(16) . . ?
O3A N2A C29A 120.2(17) . . ?
O7A N4A C54 115.4(16) . . ?
O8A N4A C54 119(2) . . ?
O8A N4A O7A 126(2) . . ?
C27A C26A C7 121.9(13) . . ?
C31A C26A C7 118.4(14) . . ?
C31A C26A C27A 119.2(16) . . ?
C26A C27A H27A 119.3 . . ?
C28A C27A C26A 121.3(12) . . ?
C28A C27A H27A 119.3 . . ?
C27A C28A H28A 121.2 . . ?
C29A C28A C27A 117.6(11) . . ?
C29A C28A H28A 121.2 . . ?
C28A C29A N2A 118.0(10) . . ?
C30A C29A N2A 119.4(12) . . ?
C30A C29A C28A 122.3(12) . . ?
C29A C30A H30A 120.5 . . ?
C29A C30A C31A 119.0(18) . . ?
C31A C30A H30A 120.5 . . ?
C26A C31A C30A 120(2) . . ?
C26A C31A H31A 119.9 . . ?
C30A C31A H31A 119.9 . . ?
C40A C39A Si2 118.8(11) . . ?
C40A C39A C44A 114.9(17) . . ?
C44A C39A Si2 120.6(12) . . ?
C39A C40A H40A 119.5 . . ?
C39A C40A C41A 121(2) . . ?
C41A C40A H40A 119.5 . . ?
C40A C41A H41A 123.1 . . ?
C40A C41A C42A 114(2) . . ?
C42A C41A H41A 123.1 . . ?
C41A C42A H42A 120.0 . . ?
C43A C42A C41A 120.1(12) . . ?
C43A C42A H42A 120.0 . . ?
C42A C43A H43A 119.7 . . ?
C42A C43A C44A 120.6(10) . . ?
C44A C43A H43A 119.7 . . ?
C39A C44A H44A 120.3 . . ?
C43A C44A C39A 119.4(10) . . ?
C43A C44A H44A 120.3 . . ?

loop_
_geom_bond_atom_site_label_1
_geom_bond_atom_site_label_2
_geom_bond_distance
_geom_bond_site_symmetry_2
_geom_bond_publ_flag
I1 C1 2.092(4) . ?
Si1 O1 1.651(3) . ?
Si1 C10 1.891(5) . ?
Si1 C14 1.867(5) . ?
Si1 C20 1.877(5) . ?
Si2 O6 1.654(3) . ?
Si2 C35 1.889(5) . ?
Si2 C45 1.871(6) . ?
Si2 C39 1.869(14) . ?
Si2 C39A 1.875(11) . ?
O1 C9 1.421(5) . ?
O4 C2 1.372(5) . ?
O4 C7 1.438(5) . ?
O5 C6 1.370(5) . ?
O5 C32 1.444(5) . ?
O6 C34 1.431(5) . ?
N1 H1A 0.8800 . ?
N1 H1B 0.8800 . ?
N1 C8 1.475(7) . ?
N3 H3A 0.8800 . ?
N3 H3B 0.8800 . ?
N3 C33 1.370(6) . ?
C1 C2 1.396(5) . ?
C1 C6 1.396(5) . ?
C2 C3 1.375(6) . ?
C3 H3 0.9500 . ?
C3 C4 1.401(6) . ?
C4 H4 0.9500 . ?
C4 C5 1.386(6) . ?
C5 H5 0.9500 . ?
C5 C6 1.380(6) . ?
C7 C8 1.548(6) . ?
C7 C26 1.532(12) . ?
C7 C26A 1.537(14) . ?
C8 H8 1.0000 . ?
C8 C9 1.501(7) . ?
C9 H9A 0.9900 . ?
C9 H9B 0.9900 . ?
C10 C11 1.541(11) . ?
C10 C12 1.544(8) . ?
C10 C13 1.524(11) . ?
C11 H11A 0.9800 . ?
C11 H11B 0.9800 . ?
C11 H11C 0.9800 . ?
C12 H12A 0.9800 . ?
C12 H12B 0.9800 . ?
C12 H12C 0.9800 . ?
C13 H13A 0.9800 . ?
C13 H13B 0.9800 . ?
C13 H13C 0.9800 . ?
C14 C15 1.398(8) . ?
C14 C19 1.391(9) . ?
C15 H15 0.9500 . ?
C15 C16 1.381(10) . ?
C16 H16 0.9500 . ?
C16 C17 1.351(15) . ?
C17 H17 0.9500 . ?
C17 C18 1.338(16) . ?
C18 H18 0.9500 . ?
C18 C19 1.393(12) . ?
C19 H19 0.9500 . ?
C20 C21 1.388(7) . ?
C20 C25 1.387(7) . ?
C21 H21 0.9500 . ?
C21 C22 1.388(9) . ?
C22 H22 0.9500 . ?
C22 C23 1.372(10) . ?
C23 H23 0.9500 . ?
C23 C24 1.372(10) . ?
C24 H24 0.9500 . ?
C24 C25 1.396(9) . ?
C25 H25 0.9500 . ?
C32 H32 1.0000 . ?
C32 C33 1.542(6) . ?
C32 C51 1.507(6) . ?
C33 H33 1.0000 . ?
C33 C34 1.521(6) . ?
C34 H34A 0.9900 . ?
C34 H34B 0.9900 . ?
C35 C36 1.538(9) . ?
C35 C37 1.531(7) . ?
C35 C38 1.538(9) . ?
C36 H36A 0.9800 . ?
C36 H36B 0.9800 . ?
C36 H36C 0.9800 . ?
C37 H37A 0.9800 . ?
C37 H37B 0.9800 . ?
C37 H37C 0.9800 . ?
C38 H38A 0.9800 . ?
C38 H38B 0.9800 . ?
C38 H38C 0.9800 . ?
C45 C46 1.402(7) . ?
C45 C50 1.389(8) . ?
C46 H46 0.9500 . ?
C46 C47 1.386(12) . ?
C47 H47 0.9500 . ?
C47 C48 1.382(13) . ?
C48 H48 0.9500 . ?
C48 C49 1.359(10) . ?
C49 H49 0.9500 . ?
C49 C50 1.394(9) . ?
C50 H50 0.9500 . ?
C51 C52 1.399(6) . ?
C51 C56 1.382(6) . ?
C52 H52 0.9500 . ?
C52 C53 1.379(7) . ?
C53 H53 0.9500 . ?
C53 C54 1.383(8) . ?
C54 C55 1.357(7) . ?
C54 N4 1.495(10) . ?
C54 N4A 1.495(17) . ?
C55 H55 0.9500 . ?
C55 C56 1.392(6) . ?
C56 H56 0.9500 . ?
O2 N2 1.222(12) . ?
O3 N2 1.156(13) . ?
O7 N4 1.240(12) . ?
O8 N4 1.199(13) . ?
N2 C29 1.473(10) . ?
C26 C27 1.408(15) . ?
C26 C31 1.361(14) . ?
C27 H27 0.9500 . ?
C27 C28 1.373(11) . ?
C28 H28 0.9500 . ?
C28 C29 1.371(12) . ?
C29 C30 1.358(13) . ?
C30 H30 0.9500 . ?
C30 C31 1.401(15) . ?
C31 H31 0.9500 . ?
C39 C40 1.394(19) . ?
C39 C44 1.463(19) . ?
C40 H40 0.9500 . ?
C40 C41 1.41(2) . ?
C41 H41 0.9500 . ?
C41 C42 1.475(18) . ?
C42 H42 0.9500 . ?
C42 C43 1.332(16) . ?
C43 H43 0.9500 . ?
C43 C44 1.412(16) . ?
C44 H44 0.9500 . ?
O2A N2A 1.218(14) . ?
O3A N2A 1.171(18) . ?
O7A N4A 1.248(19) . ?
O8A N4A 1.192(19) . ?
N2A C29A 1.480(12) . ?
C26A C27A 1.398(18) . ?
C26A C31A 1.369(17) . ?
C27A H27A 0.9500 . ?
C27A C28A 1.384(14) . ?
C28A H28A 0.9500 . ?
C28A C29A 1.383(14) . ?
C29A C30A 1.364(17) . ?
C30A H30A 0.9500 . ?
C30A C31A 1.402(18) . ?
C31A H31A 0.9500 . ?
C39A C40A 1.385(16) . ?
C39A C44A 1.462(16) . ?
C40A H40A 0.9500 . ?
C40A C41A 1.403(19) . ?
C41A H41A 0.9500 . ?
C41A C42A 1.471(16) . ?
C42A H42A 0.9500 . ?
C42A C43A 1.347(14) . ?
C43A H43A 0.9500 . ?
C43A C44A 1.403(13) . ?
C44A H44A 0.9500 . ?

loop_
_geom_torsion_atom_site_label_1
_geom_torsion_atom_site_label_2
_geom_torsion_atom_site_label_3
_geom_torsion_atom_site_label_4
_geom_torsion
_geom_torsion_site_symmetry_1
_geom_torsion_site_symmetry_2
_geom_torsion_site_symmetry_3
_geom_torsion_site_symmetry_4
_geom_torsion_publ_flag
I1 C1 C2 O4 -1.7(5) . . . . ?
I1 C1 C2 C3 178.1(3) . . . . ?
I1 C1 C6 O5 -1.1(5) . . . . ?
I1 C1 C6 C5 -178.7(3) . . . . ?
Si1 O1 C9 C8 -177.9(3) . . . . ?
Si1 C14 C15 C16 178.5(7) . . . . ?
Si1 C14 C19 C18 -177.8(6) . . . . ?
Si1 C20 C21 C22 178.9(4) . . . . ?
Si1 C20 C25 C24 -179.2(6) . . . . ?
Si2 O6 C34 C33 172.6(3) . . . . ?
Si2 C45 C46 C47 174.9(5) . . . . ?
Si2 C45 C50 C49 -174.8(5) . . . . ?
Si2 C39 C40 C41 -172(4) . . . . ?
Si2 C39 C44 C43 -172.8(17) . . . . ?
Si2 C39A C40A C41A 174(4) . . . . ?
Si2 C39A C44A C43A 173.0(14) . . . . ?
O1 Si1 C10 C11 -56.5(6) . . . . ?
O1 Si1 C10 C12 -177.7(6) . . . . ?
O1 Si1 C10 C13 62.2(5) . . . . ?
O1 Si1 C14 C15 -77.5(5) . . . . ?
O1 Si1 C14 C19 99.6(6) . . . . ?
O1 Si1 C20 C21 157.4(4) . . . . ?
O1 Si1 C20 C25 -23.6(5) . . . . ?
O4 C2 C3 C4 -179.0(4) . . . . ?
O4 C7 C8 N1 -178.0(4) . . . . ?
O4 C7 C8 C9 -55.9(5) . . . . ?
O4 C7 C26 C27 -36(2) . . . . ?
O4 C7 C26 C31 144(3) . . . . ?
O4 C7 C26A C27A -59(3) . . . . ?
O4 C7 C26A C31A 130(4) . . . . ?
O5 C32 C33 N3 169.8(4) . . . . ?
O5 C32 C33 C34 -63.8(4) . . . . ?
O5 C32 C51 C52 -37.6(6) . . . . ?
O5 C32 C51 C56 143.4(4) . . . . ?
O6 Si2 C35 C36 -67.5(5) . . . . ?
O6 Si2 C35 C37 172.1(4) . . . . ?
O6 Si2 C35 C38 51.8(5) . . . . ?
O6 Si2 C45 C46 153.8(4) . . . . ?
O6 Si2 C45 C50 -31.1(5) . . . . ?
O6 Si2 C39 C40 14(6) . . . . ?
O6 Si2 C39 C44 161(2) . . . . ?
O6 Si2 C39A C40A -4(5) . . . . ?
O6 Si2 C39A C44A -155.7(19) . . . . ?
N1 C8 C9 O1 53.9(5) . . . . ?
N3 C33 C34 O6 67.5(5) . . . . ?
C1 C2 C3 C4 1.2(7) . . . . ?
C2 O4 C7 C8 166.0(4) . . . . ?
C2 O4 C7 C26 -70.5(9) . . . . ?
C2 O4 C7 C26A -78.9(13) . . . . ?
C2 C1 C6 O5 178.8(3) . . . . ?
C2 C1 C6 C5 1.3(6) . . . . ?
C2 C3 C4 C5 0.0(8) . . . . ?
C3 C4 C5 C6 -0.5(8) . . . . ?
C4 C5 C6 O5 -177.4(4) . . . . ?
C4 C5 C6 C1 -0.1(7) . . . . ?
C6 O5 C32 C33 164.6(3) . . . . ?
C6 O5 C32 C51 -73.6(5) . . . . ?
C6 C1 C2 O4 178.3(4) . . . . ?
C6 C1 C2 C3 -1.8(6) . . . . ?
C7 O4 C2 C1 174.5(4) . . . . ?
C7 O4 C2 C3 -5.3(7) . . . . ?
C7 C8 C9 O1 -63.2(5) . . . . ?
C7 C26 C27 C28 -178.8(14) . . . . ?
C7 C26 C31 C30 179(3) . . . . ?
C7 C26A C27A C28A -177(2) . . . . ?
C7 C26A C31A C30A 176(4) . . . . ?
C8 C7 C26 C27 81(2) . . . . ?
C8 C7 C26 C31 -98(3) . . . . ?
C8 C7 C26A C27A 56(3) . . . . ?
C8 C7 C26A C31A -115(4) . . . . ?
C10 Si1 O1 C9 175.5(4) . . . . ?
C10 Si1 C14 C15 165.4(5) . . . . ?
C10 Si1 C14 C19 -17.5(6) . . . . ?
C10 Si1 C20 C21 -88.8(5) . . . . ?
C10 Si1 C20 C25 90.2(5) . . . . ?
C14 Si1 O1 C9 51.9(4) . . . . ?
C14 Si1 C10 C11 64.0(6) . . . . ?
C14 Si1 C10 C12 -57.2(7) . . . . ?
C14 Si1 C10 C13 -177.3(5) . . . . ?
C14 Si1 C20 C21 38.6(5) . . . . ?
C14 Si1 C20 C25 -142.3(5) . . . . ?
C14 C15 C16 C17 1.1(15) . . . . ?
C15 C14 C19 C18 -0.6(10) . . . . ?
C15 C16 C17 C18 -3.7(17) . . . . ?
C16 C17 C18 C19 4.1(16) . . . . ?
C17 C18 C19 C14 -2.0(14) . . . . ?
C19 C14 C15 C16 1.0(10) . . . . ?
C20 Si1 O1 C9 -65.4(4) . . . . ?
C20 Si1 C10 C11 -172.2(5) . . . . ?
C20 Si1 C10 C12 66.5(7) . . . . ?
C20 Si1 C10 C13 -53.6(5) . . . . ?
C20 Si1 C14 C15 39.4(5) . . . . ?
C20 Si1 C14 C19 -143.5(5) . . . . ?
C20 C21 C22 C23 0.6(9) . . . . ?
C21 C20 C25 C24 -0.1(10) . . . . ?
C21 C22 C23 C24 -0.7(11) . . . . ?
C22 C23 C24 C25 0.5(12) . . . . ?
C23 C24 C25 C20 -0.1(12) . . . . ?
C25 C20 C21 C22 -0.2(8) . . . . ?
C32 O5 C6 C1 171.5(3) . . . . ?
C32 O5 C6 C5 -11.1(6) . . . . ?
C32 C33 C34 O6 -63.1(5) . . . . ?
C32 C51 C52 C53 -179.3(6) . . . . ?
C32 C51 C56 C55 178.1(4) . . . . ?
C33 C32 C51 C52 77.7(5) . . . . ?
C33 C32 C51 C56 -101.3(5) . . . . ?
C35 Si2 O6 C34 -169.3(4) . . . . ?
C35 Si2 C45 C46 -92.0(5) . . . . ?
C35 Si2 C45 C50 83.1(5) . . . . ?
C35 Si2 C39 C40 -103(5) . . . . ?
C35 Si2 C39 C44 43(3) . . . . ?
C35 Si2 C39A C40A -118(4) . . . . ?
C35 Si2 C39A C44A 90(2) . . . . ?
C45 Si2 O6 C34 -53.2(4) . . . . ?
C45 Si2 C35 C36 175.9(5) . . . . ?
C45 Si2 C35 C37 55.4(5) . . . . ?
C45 Si2 C35 C38 -64.8(5) . . . . ?
C45 Si2 C39 C40 133(5) . . . . ?
C45 Si2 C39 C44 -81(3) . . . . ?
C45 Si2 C39A C40A 119(4) . . . . ?
C45 Si2 C39A C44A -33(2) . . . . ?
C45 C46 C47 C48 -0.8(10) . . . . ?
C46 C45 C50 C49 0.8(9) . . . . ?
C46 C47 C48 C49 1.8(11) . . . . ?
C47 C48 C49 C50 -1.5(11) . . . . ?
C48 C49 C50 C45 0.2(10) . . . . ?
C50 C45 C46 C47 -0.4(8) . . . . ?
C51 C32 C33 N3 50.8(5) . . . . ?
C51 C32 C33 C34 177.1(4) . . . . ?
C51 C52 C53 C54 0.8(10) . . . . ?
C52 C51 C56 C55 -0.8(7) . . . . ?
C52 C53 C54 C55 -0.1(10) . . . . ?
C52 C53 C54 N4 -175.1(9) . . . . ?
C52 C53 C54 N4A 168.7(17) . . . . ?
C53 C54 C55 C56 -1.0(9) . . . . ?
C53 C54 N4 O7 20.3(15) . . . . ?
C53 C54 N4 O8 -164.1(13) . . . . ?
C53 C54 N4A O7A 10(3) . . . . ?
C53 C54 N4A O8A -167(2) . . . . ?
C54 C55 C56 C51 1.5(7) . . . . ?
C55 C54 N4 O7 -154.8(12) . . . . ?
C55 C54 N4 O8 20.8(18) . . . . ?
C55 C54 N4A O7A 180(2) . . . . ?
C55 C54 N4A O8A 3(3) . . . . ?
C56 C51 C52 C53 -0.3(9) . . . . ?
O2 N2 C29 C28 19.7(16) . . . . ?
O2 N2 C29 C30 -157.4(15) . . . . ?
O3 N2 C29 C28 -162.7(14) . . . . ?
O3 N2 C29 C30 20(2) . . . . ?
N2 C29 C30 C31 177(2) . . . . ?
N4 C54 C55 C56 173.7(9) . . . . ?
C26 C7 C8 N1 63.3(9) . . . . ?
C26 C7 C8 C9 -174.6(8) . . . . ?
C26 C27 C28 C29 -1(2) . . . . ?
C27 C26 C31 C30 0(5) . . . . ?
C27 C28 C29 N2 -176.2(11) . . . . ?
C27 C28 C29 C30 1(2) . . . . ?
C28 C29 C30 C31 0(3) . . . . ?
C29 C30 C31 C26 0(5) . . . . ?
C31 C26 C27 C28 1(4) . . . . ?
C39 Si2 O6 C34 66.1(12) . . . . ?
C39 Si2 C35 C36 51.3(10) . . . . ?
C39 Si2 C35 C37 -69.2(10) . . . . ?
C39 Si2 C35 C38 170.6(9) . . . . ?
C39 Si2 C45 C46 36.3(9) . . . . ?
C39 Si2 C45 C50 -148.6(9) . . . . ?
C39 C40 C41 C42 -44(9) . . . . ?
C40 C39 C44 C43 -24(6) . . . . ?
C40 C41 C42 C43 33(5) . . . . ?
C41 C42 C43 C44 -20(3) . . . . ?
C42 C43 C44 C39 16(3) . . . . ?
C44 C39 C40 C41 39(9) . . . . ?
O2A N2A C29A C28A -22(2) . . . . ?
O2A N2A C29A C30A 152(2) . . . . ?
O3A N2A C29A C28A 167(2) . . . . ?
O3A N2A C29A C30A -19(3) . . . . ?
N2A C29A C30A C31A -179(4) . . . . ?
N4A C54 C55 C56 -170.6(15) . . . . ?
C26A C7 C8 N1 62.7(10) . . . . ?
C26A C7 C8 C9 -175.2(10) . . . . ?
C26A C27A C28A C29A 1(3) . . . . ?
C27A C26A C31A C30A 4(8) . . . . ?
C27A C28A C29A N2A 177.8(15) . . . . ?
C27A C28A C29A C30A 4(3) . . . . ?
C28A C29A C30A C31A -5(5) . . . . ?
C29A C30A C31A C26A 1(7) . . . . ?
C31A C26A C27A C28A -5(5) . . . . ?
C39A Si2 O6 C34 73.1(10) . . . . ?
C39A Si2 C35 C36 48.8(8) . . . . ?
C39A Si2 C35 C37 -71.7(8) . . . . ?
C39A Si2 C35 C38 168.1(7) . . . . ?
C39A Si2 C45 C46 31.9(9) . . . . ?
C39A Si2 C45 C50 -153.0(8) . . . . ?
C39A C40A C41A C42A 35(8) . . . . ?
C40A C39A C44A C43A 20(5) . . . . ?
C40A C41A C42A C43A -25(4) . . . . ?
C41A C42A C43A C44A 15(3) . . . . ?
C42A C43A C44A C39A -12(3) . . . . ?
C44A C39A C40A C41A -33(8) . . . . ?
